data_7204738
loop_
_publ_author_name
'Kaboub, Lakhemici'
'Legros, Jean-Pierre'
'Donnadieu, Bruno'
'Gouasmia, Abdel-Krim'
'Boudiba, Louiza'
'Fabre, Jean-Marc'

_publ_section_title
;
 Structural study and electrical conductivity of salts based on
 functionalized TTF containing peripheral selenium atomsElectronic
 supplementary information (ESI) available: rotatable 3-D crystal
 structure diagrams and a table of selected torsion angles for Ic?e and
 (Ic)2?TCNQ. See http://www.rsc.org/suppdata/jm/b3/b308514g/
;
_journal_issue 3
_journal_name_full 'Journal of Materials Chemistry'
_journal_page_first 351
_journal_paper_doi 10.1039/b308514g
_journal_volume 14
_journal_year 2004
_chemical_formula_moiety 'C17 H14 O2 S4 Se2'
_chemical_formula_sum 'C17 H14 O2 S4 Se2'
_chemical_formula_weight 536.44
_chemical_melting_point 164
_chemical_name_common AcOPM-EDSTTF
_chemical_name_systematic
;
 4-(4-acetoxyphenyl)-5-methyl-4',5'ethylenediselenotetrathiafulvalene
;
_space_group_IT_number 14
_symmetry_cell_setting monoclinic
_symmetry_space_group_name_Hall '-P 2yn'
_symmetry_space_group_name_H-M 'P 1 21/n 1'
_atom_sites_solution_hydrogens geom
_atom_sites_solution_primary direct
_atom_sites_solution_secondary difmap
_audit_creation_method SHELXL-97
_cell_angle_alpha 90.00
_cell_angle_beta 112.10(1)
_cell_angle_gamma 90.00
_cell_formula_units_Z 4
_cell_length_a 10.453(1)
_cell_length_b 17.267(2)
_cell_length_c 11.518(1)
_cell_measurement_temperature 180(2)
_cell_measurement_theta_max 28.0
_cell_measurement_theta_min 3.0
_cell_volume 1926.2(4)
_computing_cell_refinement 'CrysAlis Oxford Instruments'
_computing_data_collection 'CrysAlis Oxford Instruments'
_computing_data_reduction 'CrysAlis Oxford Instruments'
_computing_molecular_graphics
;
ORTEP3 for Windows - L. J. Farrugia
J. Appl. Cryst., 1997, 30, 565
;
_computing_publication_material
;
WINGX - L. J. Farrugia
J. Appl. Cryst., 1999, 32, 837-838
;
_computing_structure_refinement 'SHELXL-97 (Sheldrick, 1997)'
_computing_structure_solution
;
SHELXS-97 (Sheldrick, 1997)
SIR92 - A. Altomare, G. Cascarano, C. Giacovazzo, A. Guagliardi
J. Appl. Cryst., 1993, 26, 343-350
;
_diffrn_ambient_temperature 180(2)
_diffrn_measured_fraction_theta_full 0.980
_diffrn_measured_fraction_theta_max 0.980
_diffrn_measurement_device_type 'Xcalibur Oxford Instrument CCD'
_diffrn_radiation_monochromator graphite
_diffrn_radiation_source 'fine-focus sealed tube'
_diffrn_radiation_type MoK\a
_diffrn_radiation_wavelength 0.71073
_diffrn_radiation_wavelength_id X
_diffrn_reflns_av_R_equivalents 0.0514
_diffrn_reflns_av_sigmaI/netI 0.0346
_diffrn_reflns_limit_h_max 8
_diffrn_reflns_limit_h_min -13
_diffrn_reflns_limit_k_max 22
_diffrn_reflns_limit_k_min -22
_diffrn_reflns_limit_l_max 15
_diffrn_reflns_limit_l_min -15
_diffrn_reflns_number 33791
_diffrn_reflns_theta_full 28.00
_diffrn_reflns_theta_max 28.00
_diffrn_reflns_theta_min 3.04
_exptl_absorpt_coefficient_mu 4.282
_exptl_absorpt_correction_T_max 0.6276
_exptl_absorpt_correction_T_min 0.2017
_exptl_absorpt_correction_type refdelf
_exptl_absorpt_process_details
;
Xabs2 - Parkin S., Moezzi B., Hope H., 
J. Appl. Cryst. 1995, 28, 53-56
;
_exptl_crystal_colour orange
_exptl_crystal_density_diffrn 1.850
_exptl_crystal_density_method 'not measured'
_exptl_crystal_description needle
_exptl_crystal_F_000 1056
_exptl_crystal_id Ic
_exptl_crystal_size_max 0.55
_exptl_crystal_size_mid 0.15
_exptl_crystal_size_min 0.12
_refine_diff_density_max 1.153
_refine_diff_density_min -1.155
_refine_diff_density_rms 0.101
_refine_ls_extinction_method none
_refine_ls_goodness_of_fit_ref 1.100
_refine_ls_hydrogen_treatment noref
_refine_ls_matrix_type full
_refine_ls_number_parameters 226
_refine_ls_number_reflns 4550
_refine_ls_number_restraints 0
_refine_ls_restrained_S_all 1.100
_refine_ls_R_factor_all 0.0470
_refine_ls_R_factor_gt 0.0357
_refine_ls_shift/su_max 0.008
_refine_ls_shift/su_mean 0.001
_refine_ls_structure_factor_coef Fsqd
_refine_ls_weighting_details 'calc w=1/[\s^2^(Fo^2^)+(0.0579P)^2^+0.0000P] where P=(Fo^2^+2Fc^2^)/3'
_refine_ls_weighting_scheme calc
_refine_ls_wR_factor_gt 0.0950
_refine_ls_wR_factor_ref 0.0998
_reflns_number_gt 3582
_reflns_number_total 4550
_reflns_threshold_expression >2sigma(I)
_cod_data_source_file b308514g.txt
_cod_data_source_block AcOPM-EDSTTF
_cod_original_cell_volume 1926.1(3)
_cod_database_code 7204738

loop_
_symmetry_equiv_pos_as_xyz
'x, y, z'
'-x+1/2, y+1/2, -z+1/2'
'-x, -y, -z'
'x-1/2, -y-1/2, z-1/2'

loop_
_atom_site_label
_atom_site_type_symbol
_atom_site_fract_x
_atom_site_fract_y
_atom_site_fract_z
_atom_site_U_iso_or_equiv
_atom_site_adp_type
_atom_site_occupancy
_atom_site_symmetry_multiplicity
_atom_site_calc_flag
_atom_site_refinement_flags
_atom_site_disorder_assembly
_atom_site_disorder_group
Se1 Se 0.06907(3) 0.166211(18) -0.01118(3) 0.02729(11) Uani 1 1 d . . .
Se2 Se 0.38086(4) 0.21608(2) 0.22426(3) 0.03842(13) Uani 1 1 d . . .
S1 S 0.08097(8) 0.02042(4) 0.15143(6) 0.02277(18) Uani 1 1 d . . .
S2 S 0.34635(8) 0.05992(5) 0.35054(7) 0.0303(2) Uani 1 1 d . . .
S3 S 0.01436(8) -0.09483(4) 0.35534(6) 0.02235(17) Uani 1 1 d . . .
S4 S 0.28236(8) -0.05127(5) 0.54472(7) 0.02582(18) Uani 1 1 d . . .
O1 O 0.3168(2) -0.12085(16) 1.1240(2) 0.0382(6) Uani 1 1 d . . .
O2 O 0.5387(3) -0.1435(2) 1.1607(2) 0.0585(9) Uani 1 1 d . . .
C1 C 0.1568(3) 0.10893(17) 0.1372(2) 0.0220(6) Uani 1 1 d . . .
C2 C 0.2763(3) 0.12781(19) 0.2302(3) 0.0260(7) Uani 1 1 d . . .
C3 C 0.1927(3) 0.00611(17) 0.3077(2) 0.0210(6) Uani 1 1 d . . .
C4 C 0.1661(3) -0.04019(17) 0.3895(2) 0.0217(6) Uani 1 1 d . . .
C5 C 0.0367(3) -0.10977(16) 0.5131(3) 0.0215(6) Uani 1 1 d . . .
C6 C 0.1597(3) -0.09049(16) 0.6004(3) 0.0214(6) Uani 1 1 d . . .
C7 C 0.2066(3) -0.09885(16) 0.7384(3) 0.0208(6) Uani 1 1 d . . .
C8 C 0.1797(3) -0.16747(18) 0.7903(3) 0.0260(7) Uani 1 1 d . . .
H8 H 0.1340 -0.2093 0.7372 0.031 Uiso 1 1 calc R . .
C9 C 0.2200(3) -0.17433(19) 0.9196(3) 0.0280(7) Uani 1 1 d . . .
H9 H 0.2017 -0.2206 0.9553 0.034 Uiso 1 1 calc R . .
C10 C 0.2865(3) -0.1136(2) 0.9947(3) 0.0294(7) Uani 1 1 d . . .
C11 C 0.3167(3) -0.0462(2) 0.9466(3) 0.0296(7) Uani 1 1 d . . .
H11 H 0.3638 -0.0051 1.0006 0.036 Uiso 1 1 calc R . .
C12 C 0.2769(3) -0.03931(19) 0.8172(3) 0.0284(7) Uani 1 1 d . . .
H12 H 0.2983 0.0066 0.7828 0.034 Uiso 1 1 calc R . .
C13 C 0.4485(4) -0.13717(19) 1.1987(3) 0.0283(7) Uani 1 1 d . . .
C14 C 0.4622(4) -0.1457(2) 1.3315(3) 0.0381(9) Uani 1 1 d . . .
H14A H 0.3719 -0.1378 1.3373 0.046 Uiso 1 1 calc R . .
H14B H 0.5277 -0.1072 1.3833 0.046 Uiso 1 1 calc R . .
H14C H 0.4959 -0.1978 1.3612 0.046 Uiso 1 1 calc R . .
C15 C -0.0857(3) -0.14443(18) 0.5339(3) 0.0262(7) Uani 1 1 d . . .
H15A H -0.1616 -0.1521 0.4529 0.031 Uiso 1 1 calc R . .
H15B H -0.1154 -0.1093 0.5857 0.031 Uiso 1 1 calc R . .
H15C H -0.0593 -0.1944 0.5765 0.031 Uiso 1 1 calc R . .
C16 C 0.3678(4) 0.1944(2) 0.0538(3) 0.0373(9) Uani 1 1 d . . .
H16A H 0.4345 0.2278 0.0349 0.045 Uiso 1 1 calc R . .
H16B H 0.3949 0.1399 0.0494 0.045 Uiso 1 1 calc R . .
C17 C 0.2296(4) 0.2070(3) -0.0425(3) 0.0485(11) Uani 1 1 d . . .
H17A H 0.2282 0.1838 -0.1216 0.058 Uiso 1 1 calc R . .
H17B H 0.2165 0.2635 -0.0565 0.058 Uiso 1 1 calc R . .

loop_
_atom_site_aniso_label
_atom_site_aniso_U_11
_atom_site_aniso_U_22
_atom_site_aniso_U_33
_atom_site_aniso_U_23
_atom_site_aniso_U_13
_atom_site_aniso_U_12
Se1 0.0289(2) 0.02799(17) 0.02369(16) 0.00579(12) 0.00840(14) -0.00197(13)
Se2 0.0430(2) 0.0436(2) 0.02984(18) -0.00775(14) 0.01506(16) -0.02412(17)
S1 0.0237(4) 0.0245(4) 0.0168(3) 0.0016(3) 0.0039(3) -0.0051(3)
S2 0.0191(4) 0.0454(5) 0.0231(4) 0.0070(3) 0.0042(3) -0.0081(3)
S3 0.0213(4) 0.0236(4) 0.0202(3) 0.0005(3) 0.0055(3) -0.0031(3)
S4 0.0172(4) 0.0373(4) 0.0205(3) 0.0076(3) 0.0044(3) -0.0032(3)
O1 0.0258(13) 0.0700(18) 0.0203(10) 0.0094(11) 0.0104(10) 0.0094(12)
O2 0.0323(15) 0.112(3) 0.0353(14) 0.0117(16) 0.0169(13) 0.0263(17)
C1 0.0262(17) 0.0234(14) 0.0182(13) 0.0001(11) 0.0102(12) -0.0036(12)
C2 0.0229(17) 0.0334(17) 0.0231(14) 0.0002(12) 0.0102(13) -0.0071(13)
C3 0.0163(15) 0.0266(15) 0.0184(13) 0.0017(11) 0.0045(11) -0.0001(11)
C4 0.0187(15) 0.0261(15) 0.0172(12) 0.0017(11) 0.0031(11) -0.0004(12)
C5 0.0214(15) 0.0198(13) 0.0250(14) 0.0006(11) 0.0108(12) -0.0007(12)
C6 0.0240(16) 0.0202(14) 0.0220(13) 0.0021(11) 0.0108(12) 0.0009(12)
C7 0.0225(16) 0.0210(14) 0.0219(13) 0.0035(11) 0.0120(12) 0.0036(12)
C8 0.0263(17) 0.0270(16) 0.0276(15) 0.0028(12) 0.0136(14) 0.0030(13)
C9 0.0252(17) 0.0329(17) 0.0300(16) 0.0106(13) 0.0151(14) 0.0053(13)
C10 0.0212(17) 0.048(2) 0.0217(14) 0.0060(14) 0.0106(13) 0.0101(15)
C11 0.0257(17) 0.0372(18) 0.0232(14) -0.0035(13) 0.0060(13) -0.0010(14)
C12 0.0260(17) 0.0319(16) 0.0253(15) 0.0054(13) 0.0074(13) -0.0013(13)
C13 0.0280(18) 0.0284(16) 0.0261(15) 0.0009(12) 0.0074(14) 0.0057(13)
C14 0.041(2) 0.048(2) 0.0247(16) 0.0064(15) 0.0113(15) 0.0073(17)
C15 0.0214(16) 0.0247(15) 0.0394(17) -0.0010(13) 0.0192(14) -0.0045(12)
C16 0.042(2) 0.045(2) 0.0340(17) -0.0062(15) 0.0246(17) -0.0174(17)
C17 0.041(2) 0.075(3) 0.0353(19) 0.0143(19) 0.0211(18) -0.008(2)

loop_
_atom_type_symbol
_atom_type_description
_atom_type_scat_dispersion_real
_atom_type_scat_dispersion_imag
_atom_type_scat_source
C C 0.0033 0.0016 'International Tables Vol C Tables 4.2.6.8 and 6.1.1.4'
H H 0.0000 0.0000 'International Tables Vol C Tables 4.2.6.8 and 6.1.1.4'
O O 0.0106 0.0060 'International Tables Vol C Tables 4.2.6.8 and 6.1.1.4'
S S 0.1246 0.1234 'International Tables Vol C Tables 4.2.6.8 and 6.1.1.4'
Se Se -0.0929 2.2259 'International Tables Vol C Tables 4.2.6.8 and 6.1.1.4'

loop_
_geom_angle_atom_site_label_1
_geom_angle_atom_site_label_2
_geom_angle_atom_site_label_3
_geom_angle
_geom_angle_site_symmetry_1
_geom_angle_site_symmetry_3
_geom_angle_publ_flag
C1 Se1 C17 101.28(15) . . ?
C2 Se2 C16 93.41(14) . . ?
C3 S1 C1 93.93(13) . . ?
C2 S2 C3 93.78(14) . . ?
C4 S3 C5 95.13(13) . . ?
C4 S4 C6 95.32(14) . . ?
C13 O1 C10 117.6(3) . . ?
C2 C1 S1 116.9(2) . . ?
C2 C1 Se1 125.7(2) . . ?
S1 C1 Se1 117.24(15) . . ?
C1 C2 S2 117.1(2) . . ?
C1 C2 Se2 122.9(2) . . ?
S2 C2 Se2 119.52(16) . . ?
C4 C3 S1 124.7(2) . . ?
C4 C3 S2 121.8(2) . . ?
S1 C3 S2 113.48(16) . . ?
C3 C4 S4 122.2(2) . . ?
C3 C4 S3 124.8(2) . . ?
S4 C4 S3 112.98(16) . . ?
C6 C5 C15 127.5(3) . . ?
C6 C5 S3 117.0(2) . . ?
C15 C5 S3 115.5(2) . . ?
C5 C6 C7 128.0(3) . . ?
C5 C6 S4 116.3(2) . . ?
C7 C6 S4 115.7(2) . . ?
C12 C7 C8 119.4(3) . . ?
C12 C7 C6 120.6(3) . . ?
C8 C7 C6 120.0(3) . . ?
C9 C8 C7 119.9(3) . . ?
C10 C9 C8 119.2(3) . . ?
C9 C10 C11 122.1(3) . . ?
C9 C10 O1 117.3(3) . . ?
C11 C10 O1 120.5(3) . . ?
C10 C11 C12 118.8(3) . . ?
C7 C12 C11 120.5(3) . . ?
O2 C13 O1 123.1(3) . . ?
O2 C13 C14 126.0(3) . . ?
O1 C13 C14 110.9(3) . . ?
C17 C16 Se2 114.1(3) . . ?
C16 C17 Se1 118.1(3) . . ?

loop_
_geom_bond_atom_site_label_1
_geom_bond_atom_site_label_2
_geom_bond_distance
_geom_bond_site_symmetry_2
_geom_bond_publ_flag
Se1 C1 1.887(3) . ?
Se1 C17 1.974(4) . ?
Se2 C2 1.892(3) . ?
Se2 C16 1.952(3) . ?
S1 C3 1.756(3) . ?
S1 C1 1.757(3) . ?
S2 C2 1.752(3) . ?
S2 C3 1.757(3) . ?
S3 C4 1.758(3) . ?
S3 C5 1.761(3) . ?
S4 C4 1.753(3) . ?
S4 C6 1.770(3) . ?
O1 C13 1.350(4) . ?
O1 C10 1.407(3) . ?
O2 C13 1.185(4) . ?
C1 C2 1.344(4) . ?
C3 C4 1.342(4) . ?
C5 C6 1.343(4) . ?
C5 C15 1.511(4) . ?
C6 C7 1.484(4) . ?
C7 C12 1.385(4) . ?
C7 C8 1.402(4) . ?
C8 C9 1.392(4) . ?
C9 C10 1.371(5) . ?
C10 C11 1.375(5) . ?
C11 C12 1.393(4) . ?
C13 C14 1.489(4) . ?
C16 C17 1.469(5) . ?

loop_
_geom_torsion_atom_site_label_1
_geom_torsion_atom_site_label_2
_geom_torsion_atom_site_label_3
_geom_torsion_atom_site_label_4
_geom_torsion
_geom_torsion_site_symmetry_1
_geom_torsion_site_symmetry_2
_geom_torsion_site_symmetry_3
_geom_torsion_site_symmetry_4
_geom_torsion_publ_flag
C3 S1 C1 C2 10.7(3) . . . . ?
C3 S1 C1 Se1 -172.80(18) . . . . ?
C17 Se1 C1 C2 34.8(3) . . . . ?
C17 Se1 C1 S1 -141.4(2) . . . . ?
S1 C1 C2 S2 3.0(4) . . . . ?
Se1 C1 C2 S2 -173.22(17) . . . . ?
S1 C1 C2 Se2 174.34(17) . . . . ?
Se1 C1 C2 Se2 -1.8(4) . . . . ?
C3 S2 C2 C1 -14.9(3) . . . . ?
C3 S2 C2 Se2 173.4(2) . . . . ?
C16 Se2 C2 C1 -47.0(3) . . . . ?
C16 Se2 C2 S2 124.2(2) . . . . ?
C1 S1 C3 C4 158.8(3) . . . . ?
C1 S1 C3 S2 -20.5(2) . . . . ?
C2 S2 C3 C4 -157.6(3) . . . . ?
C2 S2 C3 S1 21.7(2) . . . . ?
S1 C3 C4 S4 -179.63(17) . . . . ?
S2 C3 C4 S4 -0.5(4) . . . . ?
S1 C3 C4 S3 -0.2(4) . . . . ?
S2 C3 C4 S3 179.01(17) . . . . ?
C6 S4 C4 C3 162.4(3) . . . . ?
C6 S4 C4 S3 -17.16(19) . . . . ?
C5 S3 C4 C3 -162.0(3) . . . . ?
C5 S3 C4 S4 17.49(19) . . . . ?
C4 S3 C5 C6 -11.2(3) . . . . ?
C4 S3 C5 C15 169.8(2) . . . . ?
C15 C5 C6 C7 0.5(5) . . . . ?
S3 C5 C6 C7 -178.4(2) . . . . ?
C15 C5 C6 S4 179.7(2) . . . . ?
S3 C5 C6 S4 0.8(3) . . . . ?
C4 S4 C6 C5 10.0(3) . . . . ?
C4 S4 C6 C7 -170.7(2) . . . . ?
C5 C6 C7 C12 -135.5(3) . . . . ?
S4 C6 C7 C12 45.3(4) . . . . ?
C5 C6 C7 C8 44.4(5) . . . . ?
S4 C6 C7 C8 -134.8(3) . . . . ?
C12 C7 C8 C9 1.9(5) . . . . ?
C6 C7 C8 C9 -178.0(3) . . . . ?
C7 C8 C9 C10 -0.3(5) . . . . ?
C8 C9 C10 C11 -1.1(5) . . . . ?
C8 C9 C10 O1 175.7(3) . . . . ?
C13 O1 C10 C9 103.4(4) . . . . ?
C13 O1 C10 C11 -79.8(4) . . . . ?
C9 C10 C11 C12 0.8(5) . . . . ?
O1 C10 C11 C12 -175.9(3) . . . . ?
C8 C7 C12 C11 -2.2(5) . . . . ?
C6 C7 C12 C11 177.8(3) . . . . ?
C10 C11 C12 C7 0.9(5) . . . . ?
C10 O1 C13 O2 2.0(5) . . . . ?
C10 O1 C13 C14 -178.0(3) . . . . ?
C2 Se2 C16 C17 71.1(3) . . . . ?
Se2 C16 C17 Se1 -45.4(4) . . . . ?
C1 Se1 C17 C16 -7.2(4) . . . . ?

loop_
_cod_related_entry_id
_cod_related_entry_database
_cod_related_entry_code
1 ChemSpider 4415020
